data_2243420
loop_
_publ_author_name
'Cherif, Fatima-Zahra'
'Taibi, Mhamed'
'Boukhari, Ali'
'Aride, Jilali'
'Assani, Abderrazzak'
'Saadi, Mohamed'
'El Ammari, Lahcen'

_publ_section_title
;
 Crystal structure of SrCo~4~(OH)(PO~4~)~3~, a new hydroxyphosphate
;
_journal_coeditor_code WM5562
_journal_issue 7
_journal_name_full 'Acta Crystallographica Section E'
_journal_page_first 1022
_journal_page_last 1026
_journal_paper_doi 10.1107/S2056989020007331
_journal_volume 76
_journal_year 2020
_chemical_formula_iupac 'Sr Co4 (O H) (P O4)3'
_chemical_formula_moiety 'Co4 H O13 P3 Sr'
_chemical_formula_structural 'Co4 Sr (P O4)3 O H'
_chemical_formula_sum 'Co4 H O13 P3 Sr'
_chemical_formula_weight 625.26
_chemical_name_systematic
;
Strontium tetracobalt tris(orthophosphate) hydroxide
;
_space_group_crystal_system orthorhombic
_space_group_IT_number 19
_space_group_name_Hall 'P 2ac 2ab'
_space_group_name_H-M_alt 'P 21 21 21'
_atom_sites_solution_hydrogens difmap
_audit_creation_method SHELXL-2018/3
_cell_angle_alpha 90
_cell_angle_beta 90
_cell_angle_gamma 90
_cell_formula_units_Z 4
_cell_length_a 5.12450(10)
_cell_length_b 12.0491(2)
_cell_length_c 15.7118(3)
_cell_measurement_reflns_used 4243
_cell_measurement_temperature 296(2)
_cell_measurement_theta_max 34.963
_cell_measurement_theta_min 2.593
_cell_volume 970.13(3)
_computing_cell_refinement
;
SAINT (Bruker, 2016)
;
_computing_data_collection
;
APEX2 (Bruker, 2016)
;
_computing_data_reduction
;
SAINT (Bruker, 2016)
;
_computing_molecular_graphics
;
Ortep-3 for Windows (Farrugia, 2012), DIAMOND (Brandenburg,
2006)
;
_computing_publication_material
;
publCIF (Westrip, 2010)
;
_computing_structure_refinement
;
<i>SHELXL2018/3</i> (Sheldrick, 2015<i>b</i>)
;
_computing_structure_solution
;
<i>SHELXT2014/5</i> (Sheldrick, 2015<i>a</i>)
;
_diffrn_ambient_temperature 296(2)
_diffrn_detector 'APEX II CCD area-detector'
_diffrn_measured_fraction_theta_full 0.997
_diffrn_measured_fraction_theta_max 0.999
_diffrn_measurement_device_type 'Bruker X8 APEX Diffractometer'
_diffrn_measurement_method '\f and \w scans'
_diffrn_radiation_monochromator graphite
_diffrn_radiation_source 'fine-focus sealed tube'
_diffrn_radiation_type MoK\a
_diffrn_radiation_wavelength 0.71073
_diffrn_reflns_av_R_equivalents 0.0454
_diffrn_reflns_av_unetI/netI 0.0331
_diffrn_reflns_limit_h_max 8
_diffrn_reflns_limit_h_min -8
_diffrn_reflns_limit_k_max 18
_diffrn_reflns_limit_k_min -19
_diffrn_reflns_limit_l_max 25
_diffrn_reflns_limit_l_min -25
_diffrn_reflns_number 34471
_diffrn_reflns_theta_full 25.242
_diffrn_reflns_theta_max 34.963
_diffrn_reflns_theta_min 2.593
_exptl_absorpt_coefficient_mu 12.738
_exptl_absorpt_correction_T_max 0.7475
_exptl_absorpt_correction_T_min 0.3910
_exptl_absorpt_correction_type multi-scan
_exptl_absorpt_process_details
;
(SADABS; Krause <i>et al.</i>, 2015)
;
_exptl_crystal_colour violet
_exptl_crystal_density_diffrn 4.281
_exptl_crystal_description parallelepiped
_exptl_crystal_F_000 1184
_exptl_crystal_size_max 0.35
_exptl_crystal_size_mid 0.26
_exptl_crystal_size_min 0.17
_refine_diff_density_max 1.600
_refine_diff_density_min -0.679
_refine_ls_abs_structure_details
;
Flack <i>x</i> determined using 1625 quotients
[(<i>I</i>^+^)-(<i>I</i>^-^)]/[(<i>I</i>^+^)+(<i>I</i>^-^)]
(Parsons <i>et al.</i>, 2013).
;
_refine_ls_abs_structure_Flack 0.008(3)
_refine_ls_extinction_coef 0.0042(3)
_refine_ls_extinction_expression Fc^*^=kFc[1+0.001xFc^2^\l^3^/sin(2\q)]^-1/4^
_refine_ls_extinction_method
;
SHELXL-2018/3 (Sheldrick, 2015<i>b</i>)
;
_refine_ls_goodness_of_fit_ref 1.069
_refine_ls_hydrogen_treatment constr
_refine_ls_matrix_type full
_refine_ls_number_parameters 191
_refine_ls_number_reflns 4243
_refine_ls_number_restraints 0
_refine_ls_restrained_S_all 1.069
_refine_ls_R_factor_all 0.0236
_refine_ls_R_factor_gt 0.0215
_refine_ls_shift/su_max 0.001
_refine_ls_shift/su_mean 0.000
_refine_ls_structure_factor_coef Fsqd
_refine_ls_weighting_details 'w=1/[\s^2^(Fo^2^)+(0.0221P)^2^] where P=(Fo^2^+2Fc^2^)/3'
_refine_ls_weighting_scheme calc
_refine_ls_wR_factor_gt 0.0494
_refine_ls_wR_factor_ref 0.0498
_reflns_number_gt 4038
_reflns_number_total 4243
_reflns_threshold_expression 'I > 2\s(I)'
_cod_data_source_file wm5562sup1.cif
_cod_data_source_block I
_cod_database_code 2243420
_shelx_space_group_comment
;
The symmetry employed for this shelxl refinement is uniquely defined
by the following loop, which should always be used as a source of
symmetry information in preference to the above space-group names.
They are only intended as comments.
;

loop_
_space_group_symop_operation_xyz
'x, y, z'
'-x+1/2, -y, z+1/2'
'-x, y+1/2, -z+1/2'
'x+1/2, -y+1/2, -z'

loop_
_atom_site_type_symbol
_atom_site_label
_atom_site_fract_x
_atom_site_fract_y
_atom_site_fract_z
_atom_site_U_iso_or_equiv
_atom_site_adp_type
_atom_site_calc_flag
_atom_site_occupancy
_atom_site_disorder_assembly
_atom_site_disorder_group
Sr Sr1 0.02677(6) 0.72309(2) 0.67782(2) 0.00840(6) Uani d 1 . .
Co Co1 0.51704(8) 0.48429(3) 0.35972(3) 0.00572(8) Uani d 1 . .
Co Co2 0.53401(9) 0.58186(4) 0.54997(3) 0.00613(8) Uani d 1 . .
Co Co3 0.47299(8) 0.46200(3) 0.74367(3) 0.00580(8) Uani d 1 . .
Co Co4 0.28203(8) 0.32358(4) 0.51444(3) 0.00794(9) Uani d 1 . .
P P1 0.51747(15) 0.85171(6) 0.57349(5) 0.00425(12) Uani d 1 . .
P P2 0.01127(15) 0.45034(6) 0.65719(5) 0.00471(13) Uani d 1 . .
P P3 -0.00586(15) 0.30856(6) 0.33173(5) 0.00413(12) Uani d 1 . .
O O1 0.4003(4) 0.8648(2) 0.48533(15) 0.0092(4) Uani d 1 . .
O O2 0.8108(4) 0.8848(2) 0.57323(15) 0.0074(4) Uani d 1 . .
O O3 0.3638(4) 0.9243(2) 0.63798(15) 0.0074(4) Uani d 1 . .
O O4 0.4924(5) 0.73162(18) 0.60637(15) 0.0095(4) Uani d 1 . .
O O5 0.2427(4) 0.5287(2) 0.63664(15) 0.0078(4) Uani d 1 . .
O O6 -0.2433(4) 0.5173(2) 0.66027(15) 0.0075(4) Uani d 1 . .
O O7 0.0710(4) 0.40910(19) 0.74879(15) 0.0068(4) Uani d 1 . .
O O8 -0.0011(5) 0.3572(2) 0.59242(14) 0.0108(4) Uani d 1 . .
O O9 0.1926(4) 0.40027(19) 0.30856(15) 0.0073(4) Uani d 1 . .
O O10 0.0074(4) 0.29074(18) 0.43053(14) 0.0080(4) Uani d 1 . .
O O11 -0.2813(4) 0.34923(19) 0.30965(15) 0.0075(4) Uani d 1 . .
O O12 0.0671(4) 0.20305(19) 0.28586(16) 0.0097(4) Uani d 1 . .
O O13 0.5519(4) 0.43152(18) 0.48508(15) 0.0073(4) Uani d 1 . .
H H13 0.691669 0.405651 0.500919 0.011 Uiso d 1 . .

loop_
_atom_site_aniso_label
_atom_site_aniso_U_11
_atom_site_aniso_U_22
_atom_site_aniso_U_33
_atom_site_aniso_U_12
_atom_site_aniso_U_13
_atom_site_aniso_U_23
Sr1 0.01002(12) 0.00611(12) 0.00908(12) 0.00095(10) 0.00229(10) 0.00061(10)
Co1 0.00609(16) 0.00557(17) 0.00550(17) -0.00054(14) -0.00005(14) -0.00035(13)
Co2 0.00739(17) 0.00508(17) 0.00593(17) -0.00087(15) 0.00149(14) -0.00104(13)
Co3 0.00560(16) 0.00635(17) 0.00544(16) 0.00038(14) 0.00019(14) 0.00037(13)
Co4 0.00687(17) 0.0095(2) 0.00748(18) -0.00059(14) -0.00076(14) 0.00135(16)
P1 0.0047(3) 0.0041(3) 0.0039(3) -0.0005(3) 0.0001(2) 0.0001(2)
P2 0.0044(3) 0.0055(3) 0.0042(3) 0.0001(3) -0.0001(2) 0.0002(2)
P3 0.0051(3) 0.0035(3) 0.0038(3) -0.0002(2) -0.0002(2) 0.0000(2)
O1 0.0093(9) 0.0138(11) 0.0045(9) 0.0012(8) -0.0026(8) -0.0010(9)
O2 0.0044(9) 0.0098(10) 0.0079(10) -0.0026(8) 0.0002(7) -0.0008(8)
O3 0.0069(9) 0.0083(10) 0.0071(10) 0.0033(8) -0.0001(7) -0.0022(9)
O4 0.0140(10) 0.0036(9) 0.0109(9) -0.0001(9) 0.0049(8) 0.0008(7)
O5 0.0058(9) 0.0099(10) 0.0077(10) -0.0020(8) 0.0004(7) 0.0028(9)
O6 0.0061(9) 0.0099(11) 0.0065(10) 0.0027(8) -0.0002(7) 0.0016(8)
O7 0.0069(9) 0.0073(10) 0.0062(9) -0.0016(7) -0.0012(7) 0.0015(8)
O8 0.0115(10) 0.0114(10) 0.0094(10) -0.0022(9) 0.0030(9) -0.0059(8)
O9 0.0077(9) 0.0055(9) 0.0088(10) -0.0020(7) 0.0004(7) 0.0022(8)
O10 0.0095(10) 0.0104(10) 0.0039(9) -0.0020(8) 0.0000(8) 0.0008(7)
O11 0.0062(9) 0.0081(10) 0.0082(10) 0.0008(8) -0.0016(7) -0.0017(8)
O12 0.0120(10) 0.0060(10) 0.0111(10) 0.0014(8) -0.0002(8) -0.0035(8)
O13 0.0068(9) 0.0058(9) 0.0092(9) 0.0006(7) -0.0002(8) 0.0003(8)

loop_
_atom_type_symbol
_atom_type_description
_atom_type_scat_dispersion_real
_atom_type_scat_dispersion_imag
_atom_type_scat_source
O O 0.0106 0.0060 'International Tables Vol C Tables 4.2.6.8 and 6.1.1.4'
P P 0.1023 0.0942 'International Tables Vol C Tables 4.2.6.8 and 6.1.1.4'
Co Co 0.3494 0.9721 'International Tables Vol C Tables 4.2.6.8 and 6.1.1.4'
Sr Sr -1.5307 3.2498 'International Tables Vol C Tables 4.2.6.8 and 6.1.1.4'
H H 0.0000 0.0000 'International Tables Vol C Tables 4.2.6.8 and 6.1.1.4'

loop_
_geom_angle_atom_site_label_1
_geom_angle_atom_site_label_2
_geom_angle_atom_site_label_3
_geom_angle_site_symmetry_1
_geom_angle_site_symmetry_3
_geom_angle
_geom_angle_publ_flag
O7 Sr1 O11 3_556 2_465 80.73(7) ?
O7 Sr1 O4 3_556 . 109.46(7) ?
O11 Sr1 O4 2_465 . 142.85(7) ?
O7 Sr1 O5 3_556 . 162.67(7) ?
O11 Sr1 O5 2_465 . 95.77(7) ?
O4 Sr1 O5 . . 63.66(7) ?
O7 Sr1 O2 3_556 1_455 64.92(7) ?
O11 Sr1 O2 2_465 1_455 121.22(7) ?
O4 Sr1 O2 . 1_455 94.66(7) ?
O5 Sr1 O2 . 1_455 129.56(7) ?
O7 Sr1 O12 3_556 2_565 66.42(7) ?
O11 Sr1 O12 2_465 2_565 89.04(7) ?
O4 Sr1 O12 . 2_565 65.03(7) ?
O5 Sr1 O12 . 2_565 96.69(7) ?
O2 Sr1 O12 1_455 2_565 115.29(7) ?
O7 Sr1 O1 3_556 4_466 133.13(7) ?
O11 Sr1 O1 2_465 4_466 119.13(7) ?
O4 Sr1 O1 . 4_466 80.64(7) ?
O5 Sr1 O1 . 4_466 63.27(7) ?
O2 Sr1 O1 1_455 4_466 68.76(7) ?
O12 Sr1 O1 2_565 4_466 145.52(7) ?
O7 Sr1 O6 3_556 . 134.98(7) ?
O11 Sr1 O6 2_465 . 63.04(7) ?
O4 Sr1 O6 . . 115.55(7) ?
O5 Sr1 O6 . . 54.21(6) ?
O2 Sr1 O6 1_455 . 111.05(7) ?
O12 Sr1 O6 2_565 . 133.49(7) ?
O1 Sr1 O6 4_466 . 58.64(7) ?
O7 Sr1 O9 3_556 2_565 102.99(7) ?
O11 Sr1 O9 2_465 2_565 60.11(7) ?
O4 Sr1 O9 . 2_565 82.74(7) ?
O5 Sr1 O9 . 2_565 61.25(7) ?
O2 Sr1 O9 1_455 2_565 166.11(7) ?
O12 Sr1 O9 2_565 2_565 51.30(6) ?
O1 Sr1 O9 4_466 2_565 123.85(7) ?
O6 Sr1 O9 . 2_565 82.19(6) ?
O7 Sr1 O4 3_556 1_455 87.68(6) ?
O11 Sr1 O4 2_465 1_455 82.23(7) ?
O4 Sr1 O4 . 1_455 132.33(9) ?
O5 Sr1 O4 . 1_455 108.78(7) ?
O2 Sr1 O4 1_455 1_455 51.92(6) ?
O12 Sr1 O4 2_565 1_455 153.73(7) ?
O1 Sr1 O4 4_466 1_455 57.40(6) ?
O6 Sr1 O4 . 1_455 62.94(6) ?
O9 Sr1 O4 2_565 1_455 137.82(6) ?
O7 Sr1 O3 3_556 . 60.53(7) ?
O11 Sr1 O3 2_465 . 135.45(7) ?
O4 Sr1 O3 . . 50.80(6) ?
O5 Sr1 O3 . . 114.45(6) ?
O2 Sr1 O3 1_455 . 62.97(6) ?
O12 Sr1 O3 2_565 . 56.98(7) ?
O1 Sr1 O3 4_466 . 103.90(6) ?
O6 Sr1 O3 . . 161.48(6) ?
O9 Sr1 O3 2_565 . 105.74(6) ?
O4 Sr1 O3 1_455 . 114.80(6) ?
O13 Co1 O11 . 1_655 94.38(9) ?
O13 Co1 O3 . 4_566 94.12(9) ?
O11 Co1 O3 1_655 4_566 89.80(9) ?
O13 Co1 O9 . . 106.41(9) ?
O11 Co1 O9 1_655 . 82.65(9) ?
O3 Co1 O9 4_566 . 158.54(9) ?
O13 Co1 O2 . 4_466 78.70(9) ?
O11 Co1 O2 1_655 4_466 173.06(9) ?
O3 Co1 O2 4_566 4_466 91.29(9) ?
O9 Co1 O2 . 4_466 98.63(9) ?
O13 Co1 O7 . 2_564 160.47(9) ?
O11 Co1 O7 1_655 2_564 104.92(9) ?
O3 Co1 O7 4_566 2_564 83.16(8) ?
O9 Co1 O7 . 2_564 79.48(8) ?
O2 Co1 O7 4_466 2_564 82.02(9) ?
O4 Co2 O1 . 4_566 86.30(10) ?
O4 Co2 O13 . . 175.22(10) ?
O1 Co2 O13 4_566 . 95.72(9) ?
O4 Co2 O5 . . 85.04(9) ?
O1 Co2 O5 4_566 . 155.36(9) ?
O13 Co2 O5 . . 94.75(9) ?
O4 Co2 O6 . 1_655 91.44(10) ?
O1 Co2 O6 4_566 1_655 81.43(9) ?
O13 Co2 O6 . 1_655 93.14(9) ?
O5 Co2 O6 . 1_655 75.77(9) ?
O4 Co2 O2 . 4_466 99.31(9) ?
O1 Co2 O2 4_566 4_466 99.98(9) ?
O13 Co2 O2 . 4_466 76.10(9) ?
O5 Co2 O2 . 4_466 104.17(9) ?
O6 Co2 O2 1_655 4_466 169.22(9) ?
O6 Co3 O3 1_655 3_646 110.65(9) ?
O6 Co3 O12 1_655 4_556 90.20(10) ?
O3 Co3 O12 3_646 4_556 84.17(10) ?
O6 Co3 O9 1_655 2_565 109.48(9) ?
O3 Co3 O9 3_646 2_565 84.42(9) ?
O12 Co3 O9 4_556 2_565 159.76(10) ?
O6 Co3 O7 1_655 . 142.20(9) ?
O3 Co3 O7 3_646 . 106.54(9) ?
O12 Co3 O7 4_556 . 87.01(9) ?
O9 Co3 O7 2_565 . 80.30(9) ?
O6 Co3 O5 1_655 . 77.04(9) ?
O3 Co3 O5 3_646 . 166.41(9) ?
O12 Co3 O5 4_556 . 107.46(10) ?
O9 Co3 O5 2_565 . 82.38(9) ?
O7 Co3 O5 . . 68.00(8) ?
O8 Co4 O13 . . 122.63(10) ?
O8 Co4 O10 . . 86.00(10) ?
O13 Co4 O10 . . 118.80(9) ?
O8 Co4 O10 . 4_556 107.64(10) ?
O13 Co4 O10 . 4_556 98.76(9) ?
O10 Co4 O10 . 4_556 124.43(5) ?
O1 P1 O4 . . 111.72(14) ?
O1 P1 O3 . . 109.66(13) ?
O4 P1 O3 . . 105.51(13) ?
O1 P1 O2 . . 110.70(14) ?
O4 P1 O2 . . 108.80(14) ?
O3 P1 O2 . . 110.33(13) ?
O8 P2 O6 . . 112.00(14) ?
O8 P2 O5 . . 110.08(14) ?
O6 P2 O5 . . 109.67(13) ?
O8 P2 O7 . . 113.16(14) ?
O6 P2 O7 . . 107.85(13) ?
O5 P2 O7 . . 103.72(12) ?
O12 P3 O11 . . 112.92(13) ?
O12 P3 O9 . . 109.08(14) ?
O11 P3 O9 . . 108.90(13) ?
O12 P3 O10 . . 110.29(14) ?
O11 P3 O10 . . 107.90(13) ?
O9 P3 O10 . . 107.61(13) ?
Co4 O13 H13 . . 107.1 ?
Co1 O13 H13 . . 118.6 ?
Co2 O13 H13 . . 102.7 ?

loop_
_geom_bond_atom_site_label_1
_geom_bond_atom_site_label_2
_geom_bond_site_symmetry_2
_geom_bond_distance
_geom_bond_publ_flag
Sr1 O7 3_556 2.570(2) ?
Sr1 O11 2_465 2.575(2) ?
Sr1 O4 . 2.639(2) ?
Sr1 O5 . 2.669(2) ?
Sr1 O2 1_455 2.779(2) ?
Sr1 O12 2_565 2.829(2) ?
Sr1 O1 4_466 2.848(2) ?
Sr1 O6 . 2.853(2) ?
Sr1 O9 2_565 2.915(2) ?
Sr1 O4 1_455 2.961(2) ?
Sr1 O3 . 3.041(2) ?
Co1 O13 . 2.077(2) ?
Co1 O11 1_655 2.082(2) ?
Co1 O3 4_566 2.091(2) ?
Co1 O9 . 2.106(2) ?
Co1 O2 4_466 2.171(2) ?
Co1 O7 2_564 2.212(2) ?
Co2 O4 . 2.022(2) ?
Co2 O1 4_566 2.060(2) ?
Co2 O13 . 2.081(2) ?
Co2 O5 . 2.120(2) ?
Co2 O6 1_655 2.216(2) ?
Co2 O2 4_466 2.284(2) ?
Co3 O6 1_655 2.067(2) ?
Co3 O3 3_646 2.089(2) ?
Co3 O12 4_556 2.098(2) ?
Co3 O9 2_565 2.125(2) ?
Co3 O7 . 2.158(2) ?
Co3 O5 . 2.206(2) ?
Co4 O8 . 1.942(2) ?
Co4 O13 . 1.954(2) ?
Co4 O10 . 1.969(2) ?
Co4 O10 4_556 1.995(2) ?
P1 O1 . 1.518(2) ?
P1 O4 . 1.542(2) ?
P1 O3 . 1.553(2) ?
P1 O2 . 1.555(2) ?
P2 O8 . 1.517(2) ?
P2 O6 . 1.534(2) ?
P2 O5 . 1.550(2) ?
P2 O7 . 1.553(2) ?
P3 O12 . 1.508(2) ?
P3 O11 . 1.534(2) ?
P3 O9 . 1.545(2) ?
P3 O10 . 1.569(2) ?
O13 H13 . 0.8200 ?

loop_
_geom_hbond_atom_site_label_D
_geom_hbond_atom_site_label_H
_geom_hbond_atom_site_label_A
_geom_hbond_site_symmetry_A
_geom_hbond_distance_DH
_geom_hbond_distance_HA
_geom_hbond_distance_DA
_geom_hbond_angle_DHA
_geom_hbond_publ_flag
O13 H13 O8 1_655 0.82 2.21 2.982(3) 156.9 yes
O13 H13 O10 1_655 0.82 2.40 3.010(3) 132.0 yes

_cod_database_fobs_code 2243420
